data_4021587
loop_
_publ_author_name
'Robert D. Dura'
'Leo A. Paquette'

_publ_section_title
;
 Ring Contraction of Bridgehead Sultams by Photoinduced
 Di-\p-methane Rearrangement
;
_journal_name_full 'Journal of Organic Chemistry'
_journal_page_first 2456
_journal_page_last 2459
_journal_paper_doi 10.1021/jo0526587
_journal_volume 71
_journal_year 2006
_chemical_compound_source 'synthesis as described'
_chemical_formula_moiety 'C10 H9 Br2 N1 O2 S1'
_chemical_formula_sum 'C10 H9 Br2 N O2 S'
_chemical_formula_weight 367.06
_chemical_name_common 'Paquette 1399'
_chemical_name_systematic
;
 ?
;
_space_group_IT_number 14
_symmetry_cell_setting monoclinic
_symmetry_space_group_name_Hall '-P 2ybc'
_symmetry_space_group_name_H-M 'P 1 21/c 1'
_atom_sites_solution_hydrogens geom
_atom_sites_solution_primary heavy
_atom_sites_solution_secondary difmap
_audit_conform_dict_location ftp://ftp.iucr.org/pub/cif_core.dic
_audit_conform_dict_name cif_core.dic
_audit_conform_dict_version 2.3
_audit_creation_date 2005-12-13T17:20:53-00:00
_audit_creation_method 'WinGX routine CIF_UPDATE'
_cell_angle_alpha 90
_cell_angle_beta 111.078(4)
_cell_angle_gamma 90
_cell_formula_units_Z 4
_cell_length_a 11.1336(10)
_cell_length_b 8.6732(10)
_cell_length_c 12.5840(10)
_cell_measurement_reflns_used 2782
_cell_measurement_temperature 150(2)
_cell_measurement_theta_max 27.485
_cell_measurement_theta_min 2.037
_cell_measurement_wavelength 0.71073
_cell_volume 1133.86(19)
_computing_cell_refinement 'HKL Scalepack (Otwinowski & Minor 1997)'
_computing_data_collection 'Collect (Nonius BV, 1997-2000)'
_computing_data_reduction 'HKL Denzo and Scalepack (Otwinowski & Minor 1997)'
_computing_molecular_graphics 'Ortep-3 for Windows (Farrugia, 1997)'
_computing_publication_material 'WinGX publication routines (Farrugia, 1999)'
_computing_structure_refinement 'SHELXL-97 (Sheldrick, 1997)'
_computing_structure_solution 'SHELXS-97 (Sheldrick, 1997)'
_diffrn_ambient_temperature 150(2)
_diffrn_detector 'CCD plate'
_diffrn_detector_area_resol_mean 9
_diffrn_measured_fraction_theta_full 0.999
_diffrn_measured_fraction_theta_max 0.999
_diffrn_measurement_device '95mm CCD camera on \k-goniostat'
_diffrn_measurement_device_type KappaCCD
_diffrn_measurement_method 'CCD rotation images, thick slices'
_diffrn_orient_matrix_type 'by Nonius Collect from scalepack cell'
_diffrn_orient_matrix_UB_11 -0.283816E-1
_diffrn_orient_matrix_UB_12 0.683933E-1
_diffrn_orient_matrix_UB_13 -0.685608E-1
_diffrn_orient_matrix_UB_21 0.71235E-1
_diffrn_orient_matrix_UB_22 -0.408385E-1
_diffrn_orient_matrix_UB_23 -0.22768E-1
_diffrn_orient_matrix_UB_31 -0.581874E-1
_diffrn_orient_matrix_UB_32 -0.833555E-1
_diffrn_orient_matrix_UB_33 -0.450994E-1
_diffrn_radiation_monochromator graphite
_diffrn_radiation_probe x-ray
_diffrn_radiation_type MoK\a
_diffrn_radiation_wavelength 0.71073
_diffrn_reflns_av_R_equivalents 0.040
_diffrn_reflns_limit_h_max 14
_diffrn_reflns_limit_h_min -14
_diffrn_reflns_limit_k_max 11
_diffrn_reflns_limit_k_min -11
_diffrn_reflns_limit_l_max 16
_diffrn_reflns_limit_l_min -16
_diffrn_reflns_number 23767
_diffrn_reflns_theta_full 27.5
_diffrn_reflns_theta_max 27.5
_diffrn_reflns_theta_min 2.92
_diffrn_source 'Enraf Nonius FR590'
_exptl_absorpt_coefficient_mu 7.316
_exptl_absorpt_correction_T_max 0.249
_exptl_absorpt_correction_T_min 0.195
_exptl_absorpt_correction_type multi-scan
_exptl_absorpt_process_details 'HKL Scalepack (Otwinowski & Minor, 1997)'
_exptl_crystal_colour colorless
_exptl_crystal_density_diffrn 2.15
_exptl_crystal_density_method 'not measured'
_exptl_crystal_description 'triangular  chunk'
_exptl_crystal_F_000 712
_exptl_crystal_size_max 0.38
_exptl_crystal_size_mid 0.19
_exptl_crystal_size_min 0.19
_refine_diff_density_max 0.704
_refine_diff_density_min -0.835
_refine_diff_density_rms 0.152
_refine_ls_extinction_method none
_refine_ls_goodness_of_fit_ref 1.168
_refine_ls_hydrogen_treatment constr
_refine_ls_matrix_type full
_refine_ls_number_parameters 145
_refine_ls_number_reflns 2605
_refine_ls_number_restraints 0
_refine_ls_restrained_S_all 1.168
_refine_ls_R_factor_all 0.0426
_refine_ls_R_factor_gt 0.0346
_refine_ls_shift/su_max 0.001
_refine_ls_shift/su_mean 0
_refine_ls_structure_factor_coef Fsqd
_refine_ls_weighting_details ' w=1/[\s^2^(Fo^2^)+(0.0458P)^2^+0.7110P] where P=(Fo^2^+2Fc^2^)/3'
_refine_ls_weighting_scheme calc
_refine_ls_wR_factor_gt 0.0816
_refine_ls_wR_factor_ref 0.0857
_reflns_number_gt 2250
_reflns_number_total 2605
_reflns_threshold_expression >2sigma(I)
_cod_data_source_file jo0526587si20051227_031816.cif
_cod_original_sg_symbol_H-M ' P 21/c'
_cod_database_code 4021587

loop_
_symmetry_equiv_pos_as_xyz
'x, y, z'
'-x, y+1/2, -z+1/2'
'-x, -y, -z'
'x, -y-1/2, z-1/2'

loop_
_atom_site_label
_atom_site_type_symbol
_atom_site_fract_x
_atom_site_fract_y
_atom_site_fract_z
_atom_site_U_iso_or_equiv
_atom_site_adp_type
_atom_site_occupancy
_atom_site_symmetry_multiplicity
_atom_site_calc_flag
_atom_site_refinement_flags
C1 C 0.7460(3) 0.5000(3) 0.1575(2) 0.0187(6) Uani 1 1 d .
H1 H 0.6513 0.4825 0.1193 0.022 Uiso 1 1 calc R
C2 C 0.8061(3) 0.3511(4) 0.2245(3) 0.0190(6) Uani 1 1 d .
H2 H 0.7371 0.2858 0.235 0.023 Uiso 1 1 calc R
C3 C 0.8615(3) 0.2704(3) 0.1436(3) 0.0183(6) Uani 1 1 d .
H3 H 0.9309 0.1956 0.1848 0.022 Uiso 1 1 calc R
C4 C 0.7525(3) 0.1931(3) 0.0478(3) 0.0186(6) Uani 1 1 d .
C5 C 0.7300(3) 0.0360(4) 0.0549(3) 0.0208(6) Uani 1 1 d .
H5 H 0.7818 -0.021 0.1196 0.025 Uiso 1 1 calc R
C6 C 0.6326(3) -0.0376(4) -0.0318(3) 0.0250(7) Uani 1 1 d .
H6 H 0.6192 -0.145 -0.0264 0.03 Uiso 1 1 calc R
C7 C 0.5545(3) 0.0441(4) -0.1263(3) 0.0251(7) Uani 1 1 d .
H7 H 0.4883 -0.0077 -0.1853 0.03 Uiso 1 1 calc R
C8 C 0.5729(3) 0.2004(4) -0.1348(3) 0.0224(7) Uani 1 1 d .
H8 H 0.5193 0.2572 -0.1989 0.027 Uiso 1 1 calc R
C9 C 0.6722(3) 0.2737(3) -0.0469(3) 0.0176(6) Uani 1 1 d .
C10 C 0.9140(3) 0.4077(3) 0.0989(3) 0.0194(6) Uani 1 1 d .
H10A H 0.9909 0.4521 0.1584 0.023 Uiso 1 1 calc R
H10B H 0.9358 0.3795 0.0317 0.023 Uiso 1 1 calc R
Br1 Br 0.77033(3) 0.68898(3) 0.24628(3) 0.02345(12) Uani 1 1 d .
Br2 Br 0.94501(3) 0.38372(4) 0.37152(3) 0.02471(12) Uani 1 1 d .
N N 0.8022(2) 0.5157(3) 0.0676(2) 0.0189(5) Uani 1 1 d .
O1 O 0.5819(2) 0.5571(3) -0.07868(19) 0.0257(5) Uani 1 1 d .
O2 O 0.7624(2) 0.4925(3) -0.14007(19) 0.0255(5) Uani 1 1 d .
S S 0.69839(7) 0.47248(9) -0.06051(6) 0.01944(18) Uani 1 1 d .

loop_
_atom_site_aniso_label
_atom_site_aniso_U_11
_atom_site_aniso_U_22
_atom_site_aniso_U_33
_atom_site_aniso_U_23
_atom_site_aniso_U_13
_atom_site_aniso_U_12
C1 0.0197(14) 0.0197(14) 0.0167(14) -0.0018(12) 0.0066(12) -0.0031(12)
C2 0.0150(14) 0.0218(15) 0.0168(14) 0.0016(12) 0.0017(12) -0.0021(12)
C3 0.0184(14) 0.0167(14) 0.0185(15) 0.0013(12) 0.0049(12) -0.0002(12)
C4 0.0202(15) 0.0212(15) 0.0171(15) -0.0012(12) 0.0099(12) -0.0004(12)
C5 0.0215(15) 0.0193(15) 0.0230(16) 0.0026(12) 0.0095(13) 0.0020(12)
C6 0.0317(17) 0.0180(15) 0.0309(18) -0.0043(13) 0.0182(15) -0.0050(13)
C7 0.0254(16) 0.0263(17) 0.0221(16) -0.0071(14) 0.0070(13) -0.0078(14)
C8 0.0234(16) 0.0262(16) 0.0171(15) 0.0001(13) 0.0067(13) -0.0011(13)
C9 0.0178(14) 0.0158(14) 0.0191(15) 0.0016(12) 0.0063(12) -0.0014(12)
C10 0.0167(14) 0.0210(15) 0.0207(15) -0.0008(12) 0.0071(12) -0.0001(12)
Br1 0.0269(2) 0.01966(18) 0.02448(19) -0.00411(12) 0.01004(14) -0.00042(12)
Br2 0.02558(19) 0.0284(2) 0.01644(18) 0.00099(12) 0.00303(13) -0.00314(12)
N 0.0207(13) 0.0183(12) 0.0170(12) 0.0011(10) 0.0059(11) -0.0009(10)
O1 0.0254(11) 0.0238(11) 0.0238(12) 0.0028(10) 0.0038(9) 0.0064(10)
O2 0.0333(12) 0.0245(11) 0.0208(11) 0.0049(9) 0.0121(10) -0.0011(10)
S 0.0235(4) 0.0170(4) 0.0167(4) 0.0029(3) 0.0059(3) 0.0001(3)

loop_
_atom_type_symbol
_atom_type_description
_atom_type_scat_dispersion_real
_atom_type_scat_dispersion_imag
_atom_type_scat_source
C C 0.0033 0.0016 'International Tables Vol C Tables 4.2.6.8 and 6.1.1.4'
H H 0 0 'International Tables Vol C Tables 4.2.6.8 and 6.1.1.4'
Br Br -0.2901 2.4595 'International Tables Vol C Tables 4.2.6.8 and 6.1.1.4'
N N 0.0061 0.0033 'International Tables Vol C Tables 4.2.6.8 and 6.1.1.4'
O O 0.0106 0.006 'International Tables Vol C Tables 4.2.6.8 and 6.1.1.4'
S S 0.1246 0.1234 'International Tables Vol C Tables 4.2.6.8 and 6.1.1.4'

loop_
_geom_angle_atom_site_label_1
_geom_angle_atom_site_label_2
_geom_angle_atom_site_label_3
_geom_angle
N C1 C2 105.8(2)
N C1 Br1 110.50(19)
C2 C1 Br1 116.4(2)
N C1 H1 108
C2 C1 H1 108
Br1 C1 H1 108
C3 C2 C1 102.5(2)
C3 C2 Br2 108.9(2)
C1 C2 Br2 115.6(2)
C3 C2 H2 109.9
C1 C2 H2 109.9
Br2 C2 H2 109.9
C10 C3 C4 110.7(2)
C10 C3 C2 100.9(2)
C4 C3 C2 109.3(2)
C10 C3 H3 111.8
C4 C3 H3 111.8
C2 C3 H3 111.8
C9 C4 C5 118.1(3)
C9 C4 C3 122.6(3)
C5 C4 C3 119.3(3)
C6 C5 C4 120.5(3)
C6 C5 H5 119.7
C4 C5 H5 119.7
C5 C6 C7 120.7(3)
C5 C6 H6 119.7
C7 C6 H6 119.7
C8 C7 C6 120.2(3)
C8 C7 H7 119.9
C6 C7 H7 119.9
C7 C8 C9 118.7(3)
C7 C8 H8 120.7
C9 C8 H8 120.7
C4 C9 C8 121.9(3)
C4 C9 S 119.7(2)
C8 C9 S 118.4(2)
N C10 C3 101.2(2)
N C10 H10A 111.5
C3 C10 H10A 111.5
N C10 H10B 111.5
C3 C10 H10B 111.5
H10A C10 H10B 109.4
C1 N C10 106.4(2)
C1 N S 112.59(19)
C10 N S 109.8(2)
O2 S O1 118.35(14)
O2 S N 107.75(13)
O1 S N 108.29(13)
O2 S C9 109.07(14)
O1 S C9 110.07(14)
N S C9 102.05(14)

loop_
_geom_bond_atom_site_label_1
_geom_bond_atom_site_label_2
_geom_bond_distance
C1 N 1.483(4)
C1 C2 1.556(4)
C1 Br1 1.947(3)
C1 H1 1
C2 C3 1.535(4)
C2 Br2 1.959(3)
C2 H2 1
C3 C10 1.521(4)
C3 C4 1.524(4)
C3 H3 1
C4 C9 1.394(4)
C4 C5 1.393(4)
C5 C6 1.386(4)
C5 H5 0.95
C6 C7 1.389(5)
C6 H6 0.95
C7 C8 1.381(5)
C7 H7 0.95
C8 C9 1.404(4)
C8 H8 0.95
C9 S 1.767(3)
C10 N 1.493(4)
C10 H10A 0.99
C10 H10B 0.99
N S 1.654(3)
O1 S 1.435(2)
O2 S 1.433(2)

loop_
_geom_torsion_atom_site_label_1
_geom_torsion_atom_site_label_2
_geom_torsion_atom_site_label_3
_geom_torsion_atom_site_label_4
_geom_torsion
N C1 C2 C3 -16.0(3)
Br1 C1 C2 C3 -139.2(2)
N C1 C2 Br2 102.2(2)
Br1 C1 C2 Br2 -21.0(3)
C1 C2 C3 C10 39.2(3)
Br2 C2 C3 C10 -83.7(2)
C1 C2 C3 C4 -77.5(3)
Br2 C2 C3 C4 159.6(2)
C10 C3 C4 C9 -29.4(4)
C2 C3 C4 C9 80.8(3)
C10 C3 C4 C5 151.6(3)
C2 C3 C4 C5 -98.1(3)
C9 C4 C5 C6 1.8(5)
C3 C4 C5 C6 -179.2(3)
C4 C5 C6 C7 -1.0(5)
C5 C6 C7 C8 -0.2(5)
C6 C7 C8 C9 0.6(5)
C5 C4 C9 C8 -1.5(5)
C3 C4 C9 C8 179.6(3)
C5 C4 C9 S -179.2(2)
C3 C4 C9 S 1.9(4)
C7 C8 C9 C4 0.3(5)
C7 C8 C9 S 178.0(2)
C4 C3 C10 N 67.5(3)
C2 C3 C10 N -48.1(3)
C2 C1 N C10 -14.0(3)
Br1 C1 N C10 112.8(2)
C2 C1 N S 106.3(2)
Br1 C1 N S -126.97(17)
C3 C10 N C1 38.9(3)
C3 C10 N S -83.2(2)
C1 N S O2 179.68(19)
C10 N S O2 -62.0(2)
C1 N S O1 50.6(2)
C10 N S O1 168.85(19)
C1 N S C9 -65.5(2)
C10 N S C9 52.7(2)
C4 C9 S O2 101.9(3)
C8 C9 S O2 -75.9(3)
C4 C9 S O1 -126.8(3)
C8 C9 S O1 55.5(3)
C4 C9 S N -11.9(3)
C8 C9 S N 170.3(2)
